data_7208420
loop_
_publ_author_name
'Dang, Song'
'Ma, En'
'Sun, Zhong-Ming'
'Zhang, Hongjie'

_publ_section_title
;
 A layer-structured Eu-MOF as a highly selective fluorescent probe for
 Fe3+ detection through a cation-exchange approach
;
_journal_issue 33
_journal_name_full 'Journal of Materials Chemistry'
_journal_page_first 16920
_journal_paper_doi 10.1039/c2jm32661b
_journal_volume 22
_journal_year 2012
_chemical_formula_sum 'C35 H32 La N O13'
_chemical_formula_weight 813.53
_chemical_name_systematic
;
?
;
_space_group_IT_number 2
_symmetry_cell_setting triclinic
_symmetry_space_group_name_Hall '-P 1'
_symmetry_space_group_name_H-M 'P -1'
_atom_sites_solution_hydrogens geom
_atom_sites_solution_primary direct
_atom_sites_solution_secondary difmap
_audit_creation_method SHELXL-97
_cell_angle_alpha 80.253(6)
_cell_angle_beta 81.343(5)
_cell_angle_gamma 86.819(5)
_cell_formula_units_Z 2
_cell_length_a 9.189(3)
_cell_length_b 11.486(4)
_cell_length_c 17.918(6)
_cell_measurement_reflns_used 5479
_cell_measurement_temperature 273(2)
_cell_measurement_theta_max 26.03
_cell_measurement_theta_min 2.33
_cell_volume 1841.7(11)
_computing_cell_refinement 'Bruker SMART'
_computing_data_collection 'Bruker SMART'
_computing_data_reduction 'Bruker SAINT'
_computing_molecular_graphics 'Bruker SHELXTL'
_computing_publication_material 'Bruker SHELXTL'
_computing_structure_refinement 'SHELXL-97 (Sheldrick, 1997)'
_computing_structure_solution 'SHELXS-97 (Sheldrick, 1990)'
_diffrn_ambient_temperature 273(2)
_diffrn_measured_fraction_theta_full 0.975
_diffrn_measured_fraction_theta_max 0.975
_diffrn_measurement_device_type 'CCD area detector'
_diffrn_measurement_method 'phi and omega scans'
_diffrn_radiation_monochromator graphite
_diffrn_radiation_source 'fine-focus sealed tube'
_diffrn_radiation_type MoK\a
_diffrn_radiation_wavelength 0.71073
_diffrn_reflns_av_R_equivalents 0.0248
_diffrn_reflns_av_sigmaI/netI 0.0538
_diffrn_reflns_limit_h_max 11
_diffrn_reflns_limit_h_min -10
_diffrn_reflns_limit_k_max 13
_diffrn_reflns_limit_k_min -14
_diffrn_reflns_limit_l_max 18
_diffrn_reflns_limit_l_min -22
_diffrn_reflns_number 10208
_diffrn_reflns_theta_full 26.07
_diffrn_reflns_theta_max 26.07
_diffrn_reflns_theta_min 1.17
_exptl_absorpt_coefficient_mu 1.223
_exptl_absorpt_correction_T_max 0.7453
_exptl_absorpt_correction_T_min 0.6349
_exptl_absorpt_correction_type multi-scan
_exptl_absorpt_process_details sadabs
_exptl_crystal_colour colorless
_exptl_crystal_density_diffrn 1.467
_exptl_crystal_density_method 'not measured'
_exptl_crystal_description block
_exptl_crystal_F_000 820
_exptl_crystal_size_max 0.12
_exptl_crystal_size_mid 0.10
_exptl_crystal_size_min 0.08
_refine_diff_density_max 1.000
_refine_diff_density_min -0.732
_refine_diff_density_rms 0.186
_refine_ls_extinction_coef 0.0267(15)
_refine_ls_extinction_expression Fc^*^=kFc[1+0.001xFc^2^\l^3^/sin(2\q)]^-1/4^
_refine_ls_extinction_method SHELXL
_refine_ls_goodness_of_fit_ref 1.076
_refine_ls_hydrogen_treatment mixed
_refine_ls_matrix_type full
_refine_ls_number_parameters 452
_refine_ls_number_reflns 7118
_refine_ls_number_restraints 0
_refine_ls_restrained_S_all 1.076
_refine_ls_R_factor_all 0.0582
_refine_ls_R_factor_gt 0.0481
_refine_ls_shift/su_max 0.001
_refine_ls_shift/su_mean 0.000
_refine_ls_structure_factor_coef Fsqd
_refine_ls_weighting_details 'calc w=1/[\s^2^(Fo^2^)+(0.0861P)^2^+1.6444P] where P=(Fo^2^+2Fc^2^)/3'
_refine_ls_weighting_scheme calc
_refine_ls_wR_factor_gt 0.1374
_refine_ls_wR_factor_ref 0.1481
_reflns_number_gt 6081
_reflns_number_total 7118
_reflns_threshold_expression >2sigma(I)
_cod_data_source_file c2jm32661b.txt
_cod_data_source_block 2
_cod_depositor_comments
;
The following automatic conversions were performed:

'_symmetry_cell_setting' value 'Triclinic' changed to 'triclinic'
according to /home/saulius/struct/CIF-dictionaries/cif_core.dic
dictionary named 'cif_core.dic' version 2.4.1 from 2010-06-29.

Automatic conversion script
Id: cif_fix_values 1891 2012-01-12 08:04:46Z andrius 
;
_cod_original_cell_volume 1841.8(11)
_cod_original_sg_symbol_H-M P-1
_cod_database_code 7208420

loop_
_symmetry_equiv_pos_as_xyz
'x, y, z'
'-x, -y, -z'

loop_
_atom_site_label
_atom_site_type_symbol
_atom_site_fract_x
_atom_site_fract_y
_atom_site_fract_z
_atom_site_U_iso_or_equiv
_atom_site_adp_type
_atom_site_occupancy
_atom_site_symmetry_multiplicity
_atom_site_calc_flag
_atom_site_refinement_flags
La1 La 0.17373(3) 1.16752(3) 0.481842(15) 0.03305(15) Uani 1 1 d .
O2 O 0.9663(6) 1.1730(5) 0.4332(3) 0.0644(13) Uani 1 1 d .
O3 O 0.7570(6) 0.9323(5) -0.3815(3) 0.0652(13) Uani 1 1 d .
O4 O 1.2284(6) 1.2297(5) -0.4063(3) 0.0705(14) Uani 1 1 d .
O5 O 0.8643(7) 0.9989(5) 0.4414(3) 0.0774(15) Uani 1 1 d .
O6 O 0.5404(7) 1.0185(6) -0.3925(4) 0.096(2) Uani 1 1 d .
O7 O 0.9419(7) 1.4295(6) -0.1065(3) 0.0863(17) Uani 1 1 d .
O8 O 0.2303(6) 1.3293(5) 0.4046(3) 0.0756(15) Uani 1 1 d .
O16 O 0.5813(6) 0.8676(5) 0.5148(3) 0.0774(16) Uani 1 1 d .
O10 O 1.0077(6) 1.2694(6) -0.4352(3) 0.0780(16) Uani 1 1 d .
O12 O 0.6555(7) 1.2244(6) -0.1049(3) 0.098(2) Uani 1 1 d .
O11 O 0.3665(8) 1.4803(6) 0.4087(4) 0.108(2) Uani 1 1 d .
C20 C 0.9074(8) 1.0966(6) 0.4035(4) 0.0566(16) Uani 1 1 d .
C10 C 0.4051(9) 1.3960(7) 0.2961(4) 0.0658(19) Uani 1 1 d .
C19 C 0.8834(8) 1.1256(6) 0.3229(4) 0.0598(17) Uani 1 1 d .
C8 C 0.3301(9) 1.4026(7) 0.3756(4) 0.0641(18) Uani 1 1 d .
C13 C 0.6526(8) 0.9990(7) -0.3603(4) 0.0612(17) Uani 1 1 d .
C5 C 0.9684(9) 1.3903(7) -0.1763(4) 0.069(2) Uani 1 1 d .
C54 C 0.9464(9) 1.2243(7) 0.2759(4) 0.0680(19) Uani 1 1 d .
H54A H 0.9980 1.2758 0.2964 0.082 Uiso 1 1 calc R
C14 C 0.6562(8) 1.0534(7) -0.2911(4) 0.0610(18) Uani 1 1 d .
C2 C 1.0532(8) 1.3107(7) -0.3149(4) 0.0609(18) Uani 1 1 d .
C1 C 1.0986(8) 1.2676(7) -0.3898(4) 0.0595(17) Uani 1 1 d .
C21 C 0.7961(11) 1.4280(9) -0.0678(4) 0.089(3) Uani 1 1 d .
H21A H 0.7285 1.4425 -0.1053 0.107 Uiso 1 1 calc R
H21B H 0.7817 1.4918 -0.0379 0.107 Uiso 1 1 calc R
C11 C 0.3686(10) 1.3143(7) 0.2552(4) 0.076(2) Uani 1 1 d .
H11A H 0.2988 1.2585 0.2777 0.091 Uiso 1 1 calc R
C26 C 0.6643(10) 1.1608(8) -0.1633(4) 0.073(2) Uani 1 1 d .
O14 O 0.6003(11) 1.4124(7) 0.0731(4) 0.153(4) Uani 1 1 d .
C7 C 1.1474(10) 1.2962(9) -0.2614(5) 0.081(2) Uani 1 1 d .
H7A H 1.2393 1.2595 -0.2715 0.098 Uiso 1 1 calc R
C17 C 0.7680(10) 1.0294(8) -0.2481(5) 0.080(2) Uani 1 1 d .
H17A H 0.8436 0.9766 -0.2621 0.096 Uiso 1 1 calc R
C12 C 0.4347(12) 1.3141(8) 0.1806(5) 0.093(3) Uani 1 1 d .
H12A H 0.4115 1.2570 0.1535 0.111 Uiso 1 1 calc R
C22 C 0.7577(12) 1.3090(8) -0.0136(4) 0.085(3) Uani 1 1 d .
C25 C 0.7678(12) 1.2056(8) -0.0574(5) 0.088(3) Uani 1 1 d .
H25A H 0.8637 1.2018 -0.0882 0.106 Uiso 1 1 calc R
H25B H 0.7537 1.1318 -0.0221 0.106 Uiso 1 1 calc R
C16 C 0.5493(10) 1.1848(9) -0.2055(5) 0.090(3) Uani 1 1 d .
H16A H 0.4729 1.2368 -0.1913 0.109 Uiso 1 1 calc R
C15 C 0.5476(10) 1.1311(8) -0.2693(5) 0.083(3) Uani 1 1 d .
H15A H 0.4702 1.1487 -0.2977 0.099 Uiso 1 1 calc R
C4 C 0.8781(10) 1.4050(9) -0.2291(4) 0.090(3) Uani 1 1 d .
H4A H 0.7872 1.4437 -0.2198 0.108 Uiso 1 1 calc R
C3 C 0.9194(10) 1.3627(9) -0.2983(4) 0.085(3) Uani 1 1 d .
H3A H 0.8534 1.3705 -0.3336 0.102 Uiso 1 1 calc R
C6 C 1.1061(10) 1.3362(9) -0.1918(5) 0.084(3) Uani 1 1 d .
H6A H 1.1707 1.3267 -0.1557 0.101 Uiso 1 1 calc R
C18 C 0.7724(11) 1.0821(9) -0.1832(5) 0.090(3) Uani 1 1 d .
H18A H 0.8488 1.0631 -0.1542 0.108 Uiso 1 1 calc R
C9 C 0.5090(11) 1.4788(9) 0.2617(5) 0.098(3) Uani 1 1 d .
H9A H 0.5353 1.5341 0.2892 0.117 Uiso 1 1 calc R
O13 O 0.8299(16) 1.1840(7) 0.0953(4) 0.193(6) Uani 1 1 d .
C23 C 0.8696(17) 1.2907(10) 0.0430(5) 0.132(5) Uani 1 1 d .
H23A H 0.9686 1.2826 0.0162 0.158 Uiso 1 1 calc R
H23B H 0.8653 1.3572 0.0702 0.158 Uiso 1 1 calc R
C24 C 0.6019(14) 1.3198(10) 0.0280(6) 0.124(5) Uani 1 1 d .
H24A H 0.5325 1.3385 -0.0084 0.149 Uiso 1 1 d R
H24B H 0.5750 1.2458 0.0609 0.149 Uiso 1 1 d R
N1 N 0.7623(9) 0.3789(7) 0.4983(4) 0.086(2) Uani 1 1 d .
H1A H 0.8467 0.3420 0.5104 0.104 Uiso 1 1 d R
H1B H 0.7400 0.4345 0.5284 0.104 Uiso 1 1 d R
C51 C 0.9327(12) 1.2465(8) 0.1984(4) 0.087(3) Uani 1 1 d .
H51A H 0.9783 1.3107 0.1665 0.104 Uiso 1 1 calc R
C50 C 0.5345(12) 1.3982(9) 0.1469(5) 0.101(3) Uani 1 1 d .
C49 C 0.8081(11) 1.0506(8) 0.2907(5) 0.093(3) Uani 1 1 d .
H49A H 0.7670 0.9835 0.3213 0.112 Uiso 1 1 calc R
C48 C 0.7922(14) 1.0729(9) 0.2139(5) 0.115(4) Uani 1 1 d .
H48A H 0.7424 1.0211 0.1928 0.138 Uiso 1 1 calc R
C47 C 0.8516(16) 1.1730(9) 0.1697(5) 0.117(4) Uani 1 1 d .
C46 C 0.5731(13) 1.4798(10) 0.1877(6) 0.120(4) Uani 1 1 d .
H46A H 0.6426 1.5357 0.1650 0.144 Uiso 1 1 calc R
C45 C 0.6488(14) 0.2956(12) 0.5167(10) 0.177(7) Uani 1 1 d .
H45A H 0.6417 0.2632 0.5701 0.265 Uiso 1 1 d R
H45B H 0.6720 0.2334 0.4868 0.265 Uiso 1 1 d R
H45C H 0.5566 0.3335 0.5063 0.265 Uiso 1 1 d R
C44 C 0.791(2) 0.4387(12) 0.4194(7) 0.205(10) Uani 1 1 d .
H44A H 0.8691 0.4932 0.4146 0.307 Uiso 1 1 d R
H44B H 0.7039 0.4809 0.4055 0.307 Uiso 1 1 d R
H44C H 0.8205 0.3815 0.3862 0.307 Uiso 1 1 d R

loop_
_atom_site_aniso_label
_atom_site_aniso_U_11
_atom_site_aniso_U_22
_atom_site_aniso_U_33
_atom_site_aniso_U_23
_atom_site_aniso_U_13
_atom_site_aniso_U_12
La1 0.0379(2) 0.0398(2) 0.02289(18) -0.00999(12) -0.00336(11) -0.00145(12)
O2 0.069(3) 0.073(3) 0.057(3) -0.019(2) -0.018(2) -0.003(3)
O3 0.073(3) 0.072(3) 0.054(3) -0.025(2) -0.007(2) 0.002(3)
O4 0.067(3) 0.094(4) 0.056(3) -0.033(3) -0.008(2) 0.006(3)
O5 0.095(4) 0.079(4) 0.059(3) 0.003(3) -0.023(3) -0.011(3)
O6 0.093(4) 0.127(5) 0.088(4) -0.058(4) -0.041(4) 0.036(4)
O7 0.093(4) 0.122(5) 0.044(3) -0.028(3) 0.009(3) -0.011(4)
O8 0.085(4) 0.066(3) 0.066(3) -0.008(3) 0.014(3) -0.004(3)
O16 0.064(3) 0.101(4) 0.078(4) -0.041(3) -0.019(3) 0.005(3)
O10 0.073(3) 0.116(5) 0.050(3) -0.031(3) -0.011(3) 0.010(3)
O12 0.110(5) 0.124(5) 0.076(4) -0.059(4) -0.022(4) 0.013(4)
O11 0.140(6) 0.119(5) 0.075(4) -0.057(4) 0.017(4) -0.044(5)
C20 0.058(4) 0.064(4) 0.048(4) -0.004(3) -0.009(3) -0.002(3)
C10 0.076(5) 0.072(5) 0.049(4) -0.017(3) 0.003(3) -0.013(4)
C19 0.067(4) 0.067(4) 0.048(4) -0.009(3) -0.014(3) -0.008(3)
C8 0.072(5) 0.065(4) 0.051(4) -0.007(3) 0.005(3) -0.004(4)
C13 0.058(4) 0.070(5) 0.059(4) -0.019(4) -0.013(3) 0.010(4)
C5 0.081(5) 0.083(5) 0.042(4) -0.017(4) 0.001(3) -0.005(4)
C54 0.085(5) 0.066(4) 0.053(4) -0.005(3) -0.012(4) -0.015(4)
C14 0.063(4) 0.069(4) 0.056(4) -0.024(3) -0.014(3) 0.010(3)
C2 0.070(5) 0.071(5) 0.043(4) -0.018(3) -0.006(3) 0.000(4)
C1 0.060(4) 0.077(5) 0.043(3) -0.014(3) -0.010(3) -0.004(4)
C21 0.111(7) 0.107(7) 0.046(4) -0.026(4) 0.010(4) 0.012(6)
C11 0.097(6) 0.073(5) 0.057(4) -0.019(4) 0.009(4) -0.019(4)
C26 0.086(6) 0.086(5) 0.053(4) -0.036(4) -0.005(4) 0.003(4)
O14 0.231(10) 0.123(6) 0.094(5) -0.059(5) 0.085(6) -0.078(6)
C7 0.076(5) 0.118(7) 0.058(5) -0.035(5) -0.014(4) 0.008(5)
C17 0.088(6) 0.090(6) 0.069(5) -0.039(5) -0.018(4) 0.022(5)
C12 0.134(8) 0.083(6) 0.060(5) -0.028(4) 0.020(5) -0.032(6)
C22 0.135(8) 0.082(6) 0.042(4) -0.022(4) -0.002(4) -0.019(5)
C25 0.122(8) 0.093(6) 0.057(5) -0.023(4) -0.025(5) -0.009(6)
C16 0.075(6) 0.121(8) 0.090(6) -0.062(6) -0.017(5) 0.020(5)
C15 0.076(5) 0.110(7) 0.072(5) -0.045(5) -0.019(4) 0.024(5)
C4 0.086(6) 0.135(8) 0.047(4) -0.021(5) -0.009(4) 0.035(6)
C3 0.079(6) 0.127(8) 0.053(4) -0.031(5) -0.017(4) 0.031(5)
C6 0.080(6) 0.122(7) 0.058(5) -0.039(5) -0.013(4) 0.001(5)
C18 0.099(7) 0.112(7) 0.073(5) -0.051(5) -0.035(5) 0.031(6)
C9 0.116(8) 0.105(7) 0.077(6) -0.047(5) 0.022(5) -0.040(6)
O13 0.419(18) 0.113(6) 0.066(4) 0.018(4) -0.098(7) -0.112(8)
C23 0.253(16) 0.099(7) 0.050(5) 0.000(5) -0.049(7) -0.032(9)
C24 0.163(11) 0.129(9) 0.083(7) -0.063(7) 0.047(7) -0.056(8)
N1 0.092(5) 0.084(5) 0.086(5) -0.029(4) -0.007(4) -0.006(4)
C51 0.141(8) 0.075(5) 0.046(4) -0.004(4) -0.016(5) -0.029(5)
C50 0.138(8) 0.093(6) 0.066(5) -0.038(5) 0.050(5) -0.040(6)
C49 0.132(8) 0.087(6) 0.067(5) 0.000(4) -0.040(5) -0.041(6)
C48 0.193(12) 0.095(7) 0.069(6) 0.008(5) -0.062(7) -0.054(7)
C47 0.213(13) 0.099(7) 0.049(5) 0.003(5) -0.043(6) -0.058(8)
C46 0.146(10) 0.119(8) 0.095(7) -0.058(6) 0.052(7) -0.065(7)
C45 0.110(10) 0.133(11) 0.28(2) -0.085(12) 0.060(11) -0.054(9)
C44 0.35(3) 0.122(11) 0.094(9) 0.026(8) 0.046(12) 0.072(14)

loop_
_atom_type_symbol
_atom_type_description
_atom_type_scat_dispersion_real
_atom_type_scat_dispersion_imag
_atom_type_scat_source
C C 0.0033 0.0016 'International Tables Vol C Tables 4.2.6.8 and 6.1.1.4'
H H 0.0000 0.0000 'International Tables Vol C Tables 4.2.6.8 and 6.1.1.4'
N N 0.0061 0.0033 'International Tables Vol C Tables 4.2.6.8 and 6.1.1.4'
O O 0.0106 0.0060 'International Tables Vol C Tables 4.2.6.8 and 6.1.1.4'
La La -0.2871 2.4523 'International Tables Vol C Tables 4.2.6.8 and 6.1.1.4'

loop_
_geom_angle_atom_site_label_1
_geom_angle_atom_site_label_2
_geom_angle_atom_site_label_3
_geom_angle
_geom_angle_site_symmetry_1
_geom_angle_site_symmetry_3
O8 La1 O5 175.4(2) . 2_676
O8 La1 O2 87.8(2) . 1_455
O5 La1 O2 96.1(2) 2_676 1_455
O8 La1 O16 87.6(2) . 2_676
O5 La1 O16 87.8(2) 2_676 2_676
O2 La1 O16 155.73(19) 1_455 2_676
O8 La1 O3 88.2(2) . 2_675
O5 La1 O3 90.1(2) 2_676 2_675
O2 La1 O3 78.70(19) 1_455 2_675
O16 La1 O3 77.35(18) 2_676 2_675
O8 La1 O4 96.7(2) . 1_456
O5 La1 O4 82.6(2) 2_676 1_456
O2 La1 O4 131.47(18) 1_455 1_456
O16 La1 O4 72.76(18) 2_676 1_456
O3 La1 O4 149.4(2) 2_675 1_456
O8 La1 O10 91.9(2) . 1_456
O5 La1 O10 91.4(2) 2_676 1_456
O2 La1 O10 77.02(19) 1_455 1_456
O16 La1 O10 126.95(19) 2_676 1_456
O3 La1 O10 155.7(2) 2_675 1_456
O4 La1 O10 54.62(18) 1_456 1_456
O8 La1 C1 96.5(2) . 1_456
O5 La1 C1 85.0(2) 2_676 1_456
O2 La1 C1 104.0(2) 1_455 1_456
O16 La1 C1 100.2(2) 2_676 1_456
O3 La1 C1 174.58(19) 2_675 1_456
O4 La1 C1 27.47(19) 1_456 1_456
O10 La1 C1 27.24(19) 1_456 1_456
C20 O2 La1 131.6(5) . 1_655
C13 O3 La1 137.2(5) . 2_675
C1 O4 La1 92.2(4) . 1_654
C20 O5 La1 168.9(5) . 2_676
C5 O7 C21 118.2(7) . .
C8 O8 La1 146.5(6) . .
C1 O10 La1 92.4(4) . 1_654
C26 O12 C25 118.1(7) . .
O5 C20 O2 122.5(6) . .
O5 C20 C19 118.4(6) . .
O2 C20 C19 119.0(6) . .
C11 C10 C9 119.0(7) . .
C11 C10 C8 121.8(7) . .
C9 C10 C8 119.1(7) . .
C49 C19 C54 118.4(7) . .
C49 C19 C20 120.9(7) . .
C54 C19 C20 120.5(6) . .
O11 C8 O8 123.7(7) . .
O11 C8 C10 118.4(7) . .
O8 C8 C10 117.9(7) . .
O6 C13 O3 123.1(7) . .
O6 C13 C14 117.4(6) . .
O3 C13 C14 119.4(6) . .
C4 C5 O7 126.0(8) . .
C4 C5 C6 119.4(7) . .
O7 C5 C6 114.5(7) . .
C19 C54 C51 120.3(7) . .
C15 C14 C17 117.6(7) . .
C15 C14 C13 120.4(7) . .
C17 C14 C13 121.9(6) . .
C3 C2 C7 118.7(7) . .
C3 C2 C1 121.2(7) . .
C7 C2 C1 120.0(7) . .
O10 C1 O4 120.4(6) . .
O10 C1 C2 120.1(7) . .
O4 C1 C2 119.6(6) . .
O10 C1 La1 60.4(4) . 1_654
O4 C1 La1 60.3(4) . 1_654
C2 C1 La1 174.3(5) . 1_654
O7 C21 C22 113.4(8) . .
C10 C11 C12 120.5(8) . .
C18 C26 O12 127.0(8) . .
C18 C26 C16 119.5(7) . .
O12 C26 C16 113.5(7) . .
C50 O14 C24 121.1(8) . .
C2 C7 C6 120.3(8) . .
C14 C17 C18 121.9(8) . .
C50 C12 C11 119.6(8) . .
C24 C22 C25 109.0(8) . .
C24 C22 C23 110.9(9) . .
C25 C22 C23 110.1(9) . .
C24 C22 C21 108.8(8) . .
C25 C22 C21 111.9(7) . .
C23 C22 C21 106.1(8) . .
O12 C25 C22 107.2(8) . .
C26 C16 C15 119.9(8) . .
C14 C15 C16 121.7(8) . .
C5 C4 C3 120.4(8) . .
C2 C3 C4 121.3(7) . .
C5 C6 C7 119.9(8) . .
C26 C18 C17 119.3(8) . .
C46 C9 C10 120.6(8) . .
C47 O13 C23 120.0(8) . .
O13 C23 C22 106.2(10) . .
O14 C24 C22 107.2(8) . .
C45 N1 C44 117.5(13) . .
C47 C51 C54 119.3(8) . .
O14 C50 C12 125.6(8) . .
O14 C50 C46 114.1(8) . .
C12 C50 C46 120.3(8) . .
C19 C49 C48 121.6(8) . .
C47 C48 C49 118.5(8) . .
O13 C47 C51 125.4(9) . .
O13 C47 C48 112.8(8) . .
C51 C47 C48 121.7(8) . .
C9 C46 C50 119.8(9) . .

loop_
_geom_bond_atom_site_label_1
_geom_bond_atom_site_label_2
_geom_bond_distance
_geom_bond_site_symmetry_2
La1 O8 2.158(5) .
La1 O5 2.170(5) 2_676
La1 O2 2.206(5) 1_455
La1 O16 2.273(5) 2_676
La1 O3 2.285(5) 2_675
La1 O4 2.368(5) 1_456
La1 O10 2.369(5) 1_456
La1 C1 2.723(7) 1_456
O2 C20 1.283(8) .
O2 La1 2.206(5) 1_655
O3 C13 1.249(8) .
O3 La1 2.285(5) 2_675
O4 C1 1.257(9) .
O4 La1 2.368(5) 1_654
O5 C20 1.260(8) .
O5 La1 2.170(5) 2_676
O6 C13 1.246(9) .
O7 C5 1.384(8) .
O7 C21 1.413(10) .
O8 C8 1.271(9) .
O16 La1 2.273(5) 2_676
O10 C1 1.248(8) .
O10 La1 2.369(5) 1_654
O12 C26 1.365(8) .
O12 C25 1.419(10) .
O11 C8 1.238(9) .
C20 C19 1.474(9) .
C10 C11 1.370(10) .
C10 C9 1.385(11) .
C10 C8 1.498(9) .
C19 C49 1.381(10) .
C19 C54 1.391(10) .
C13 C14 1.485(9) .
C5 C4 1.332(11) .
C5 C6 1.389(11) .
C54 C51 1.392(10) .
C14 C15 1.359(10) .
C14 C17 1.365(11) .
C2 C3 1.351(10) .
C2 C7 1.369(10) .
C2 C1 1.502(9) .
C1 La1 2.723(7) 1_654
C21 C22 1.561(12) .
C11 C12 1.382(10) .
C26 C18 1.354(11) .
C26 C16 1.379(12) .
O14 C50 1.356(9) .
O14 C24 1.438(10) .
C7 C6 1.394(10) .
C17 C18 1.406(10) .
C12 C50 1.369(12) .
C22 C24 1.520(14) .
C22 C25 1.523(11) .
C22 C23 1.531(15) .
C16 C15 1.390(11) .
C4 C3 1.401(10) .
C9 C46 1.366(12) .
O13 C47 1.360(10) .
O13 C23 1.439(12) .
N1 C45 1.418(13) .
N1 C44 1.456(13) .
C51 C47 1.366(12) .
C50 C46 1.374(13) .
C49 C48 1.383(11) .
C48 C47 1.371(13) .
